data_2310156
loop_
_publ_author_name
'Fujiyama, Shinjiro'
'Yoza, Kenji'
'Kamiya, Natsumi'
'Nishi, Koji'
'Yokomori, Yoshinobu'

_publ_section_title
;
 Entrance and diffusion pathway of CO2 and dimethyl ether in silicalite-1
 zeolite channels as determined by single-crystal XRD structural analysis
;
_journal_coden_ASTM ACSBDA
_journal_coeditor_code BP5072
_journal_issue 1
_journal_name_full
;
 Acta Crystallographica, Section B: Structural Science, Crystal
 Engineering and Materials
;
_journal_page_first 112
_journal_page_last 118
_journal_paper_doi 10.1107/S2052520615000256
_journal_volume 71
_journal_year 2015
_chemical_formula_sum 'C0.14 O48.27 Si24'
_chemical_formula_weight 1448.2
_chemical_name_systematic ?
_space_group_IT_number 14
_symmetry_cell_setting monoclinic
_symmetry_space_group_name_Hall '-P 2yn'
_symmetry_space_group_name_H-M 'P 1 21/n 1'
_atom_sites_solution_hydrogens none
_atom_sites_solution_primary direct
_atom_sites_solution_secondary difmap
_audit_creation_method SHELXL-97
_cell_angle_alpha 90.00
_cell_angle_beta 90.049(3)
_cell_angle_gamma 90.00
_cell_formula_units_Z 4
_cell_length_a 13.383(3)
_cell_length_b 20.118(4)
_cell_length_c 19.887(4)
_cell_measurement_reflns_used 293
_cell_measurement_temperature 296(2)
_cell_measurement_theta_max 22.21
_cell_measurement_theta_min 2.88
_cell_volume 5354.4(19)
_computing_structure_refinement 'SHELXL-97 (Sheldrick, 1997)'
_computing_structure_solution 'SHELXS-97 (Sheldrick, 1990)'
_diffrn_ambient_temperature 296(2)
_diffrn_measured_fraction_theta_full 0.939
_diffrn_measured_fraction_theta_max 0.939
_diffrn_measurement_device_type 'CCD area detector'
_diffrn_measurement_method 'phi and omega scans'
_diffrn_radiation_monochromator graphite
_diffrn_radiation_source 'fine-focus sealed tube'
_diffrn_radiation_type MoK\a
_diffrn_radiation_wavelength 0.71073
_diffrn_reflns_av_R_equivalents 0.1229
_diffrn_reflns_av_sigmaI/netI 0.1271
_diffrn_reflns_limit_h_max 17
_diffrn_reflns_limit_h_min -17
_diffrn_reflns_limit_k_max 26
_diffrn_reflns_limit_k_min -26
_diffrn_reflns_limit_l_max 26
_diffrn_reflns_limit_l_min -25
_diffrn_reflns_number 61320
_diffrn_reflns_theta_full 28.69
_diffrn_reflns_theta_max 28.69
_diffrn_reflns_theta_min 1.02
_exptl_absorpt_coefficient_mu 0.687
_exptl_absorpt_correction_T_max 0.9535
_exptl_absorpt_correction_T_min 0.8934
_exptl_absorpt_correction_type analytical
_exptl_crystal_colour colorless
_exptl_crystal_density_diffrn 1.867
_exptl_crystal_density_method 'not measured'
_exptl_crystal_description 'coffin shape'
_exptl_crystal_F_000 2968
_exptl_crystal_size_max 0.17
_exptl_crystal_size_mid 0.09
_exptl_crystal_size_min 0.07
_refine_diff_density_max 0.889
_refine_diff_density_min -0.839
_refine_ls_extinction_method none
_refine_ls_goodness_of_fit_ref 0.915
_refine_ls_hydrogen_treatment none
_refine_ls_matrix_type full
_refine_ls_number_parameters 660
_refine_ls_number_reflns 12808
_refine_ls_number_restraints 2
_refine_ls_restrained_S_all 0.915
_refine_ls_R_factor_all 0.1521
_refine_ls_R_factor_gt 0.0583
_refine_ls_shift/su_max 0.001
_refine_ls_shift/su_mean 0.000
_refine_ls_structure_factor_coef Fsqd
_refine_ls_weighting_details 'calc w=1/[\s^2^(Fo^2^)+(0.0652P)^2^+0.0000P] where P=(Fo^2^+2Fc^2^)/3'
_refine_ls_weighting_scheme calc
_refine_ls_wR_factor_gt 0.1278
_refine_ls_wR_factor_ref 0.1590
_reflns_number_gt 6047
_reflns_number_total 12808
_reflns_threshold_expression >2sigma(I)
_cod_data_source_file bp5072sup1.cif
_cod_data_source_block sin05h_twin_f_co2
_cod_depositor_comments
;
The following automatic conversions were performed:

'_symmetry_cell_setting' value 'Monoclinic' changed to 'monoclinic'
according to
/usr/data/users/saulius/crontab/automatic-downloads/rss-feeds/IUCr/lib/dictionaries/cif_core.dic
dictionary named 'cif_core.dic' version 2.4.2 from 2011-04-26.

'_exptl_absorpt_correction_type' value 'Analytical' changed to
'analytical' according to
/usr/data/users/saulius/crontab/automatic-downloads/rss-feeds/IUCr/lib/dictionaries/cif_core.dic
dictionary named 'cif_core.dic' version 2.4.2 from 2011-04-26.

Automatic conversion script
Id: cif_fix_values 3008 2015-01-20 13:52:24Z robertas 
;
_cod_original_sg_symbol_H-M P2(1)/n
_cod_database_code 2310156
_cod_database_fobs_code 2310156

loop_
_symmetry_equiv_pos_as_xyz
'x, y, z'
'-x+1/2, y+1/2, -z+1/2'
'-x, -y, -z'
'x-1/2, -y-1/2, z-1/2'

loop_
_atom_site_type_symbol
_atom_site_label
_atom_site_fract_x
_atom_site_fract_y
_atom_site_fract_z
_atom_site_U_iso_or_equiv
_atom_site_adp_type
_atom_site_calc_flag
_atom_site_refinement_flags
_atom_site_occupancy
_atom_site_symmetry_multiplicity
_atom_site_disorder_assembly
_atom_site_disorder_group
C C200 0.508(3) 0.001(2) 0.913(2) 0.10(3) Uiso d PGU 0.137(11) 1 A 1
O O201 0.510(5) -0.015(3) 0.857(3) 0.13(3) Uiso d PGU 0.137(11) 1 A 1
O O202 0.507(4) 0.017(3) 0.970(2) 0.08(2) Uiso d PGU 0.137(11) 1 . 1
Si Si1 0.32260(17) 0.42062(10) -0.05549(12) 0.0144(5) Uani d . 1 1 . .
Si Si2 0.16793(18) 0.31273(11) -0.03037(10) 0.0173(5) Uani d . 1 1 . .
Si Si3 -0.04946(18) 0.27950(11) -0.06247(12) 0.0169(5) Uani d . 1 1 . .
Si Si4 -0.03547(17) 0.12367(10) -0.06279(11) 0.0155(5) Uani d . 1 1 . .
Si Si5 0.17725(18) 0.07612(10) -0.02815(10) 0.0141(5) Uani d . 1 1 . .
Si Si6 0.31572(16) 0.19430(10) -0.05575(12) 0.0151(4) Uani d . 1 1 . .
Si Si7 0.32035(18) 0.42517(10) 0.17154(11) 0.0147(5) Uani d . 1 1 . .
Si Si8 0.17564(17) 0.31122(11) 0.12698(11) 0.0159(5) Uani d . 1 1 . .
Si Si9 -0.03549(17) 0.27323(10) 0.17579(10) 0.0141(5) Uani d . 1 1 . .
Si Si10 -0.03320(18) 0.11920(11) 0.17581(11) 0.0147(5) Uani d . 1 1 . .
Si Si11 0.17719(18) 0.07124(10) 0.12951(11) 0.0153(5) Uani d . 1 1 . .
Si Si12 0.31503(18) 0.19003(11) 0.16611(10) 0.0153(5) Uani d . 1 1 . .
Si Si13 0.33506(17) 0.42775(9) 0.55733(13) 0.0148(5) Uani d . 1 1 . .
Si Si14 0.18850(18) 0.31199(11) 0.52733(10) 0.0164(5) Uani d . 1 1 . .
Si Si15 -0.02954(16) 0.27758(10) 0.56122(12) 0.0157(5) Uani d . 1 1 . .
Si Si16 -0.03280(16) 0.12176(10) 0.56401(12) 0.0148(5) Uani d . 1 1 . .
Si Si17 0.18004(18) 0.07088(10) 0.52719(10) 0.0136(5) Uani d . 1 1 . .
Si Si18 0.31921(18) 0.18704(10) 0.56219(11) 0.0157(5) Uani d . 1 1 . .
Si Si19 0.31600(19) 0.42364(10) 0.32795(11) 0.0159(5) Uani d . 1 1 . .
Si Si20 0.17143(17) 0.31207(11) 0.36893(11) 0.0160(5) Uani d . 1 1 . .
Si Si21 -0.04305(18) 0.27337(11) 0.33111(11) 0.0159(5) Uani d . 1 1 . .
Si Si22 -0.03694(18) 0.11893(11) 0.32952(11) 0.0162(5) Uani d . 1 1 . .
Si Si23 0.17775(18) 0.07205(10) 0.36953(11) 0.0154(5) Uani d . 1 1 . .
Si Si24 0.30147(17) 0.19327(11) 0.32010(10) 0.0153(5) Uani d . 1 1 . .
O O1 0.2237(4) 0.3760(3) -0.0577(3) 0.0295(14) Uani d . 1 1 . .
O O2 0.0606(4) 0.3100(3) -0.0657(3) 0.0250(13) Uani d . 1 1 . .
O O3 -0.0450(5) 0.2020(2) -0.0494(3) 0.0402(16) Uani d . 1 1 . .
O O4 0.0788(4) 0.1040(3) -0.0673(3) 0.0285(15) Uani d . 1 1 . .
O O5 0.2715(4) 0.1209(2) -0.0456(3) 0.0239(14) Uani d . 1 1 . .
O O6 0.2287(4) 0.2476(3) -0.0466(3) 0.0366(16) Uani d . 1 1 . .
O O7 0.2299(5) 0.3765(3) 0.1541(3) 0.0362(18) Uani d . 1 1 . .
O O8 0.0706(4) 0.3049(3) 0.1663(3) 0.0323(15) Uani d . 1 1 . .
O O9 -0.0311(5) 0.1959(3) 0.1562(2) 0.0296(15) Uani d . 1 1 . .
O O10 0.0765(4) 0.0893(3) 0.1683(3) 0.0320(15) Uani d . 1 1 . .
O O11 0.2652(5) 0.1204(3) 0.1512(3) 0.0340(17) Uani d . 1 1 . .
O O12 0.2437(4) 0.2480(3) 0.1383(3) 0.0357(16) Uani d . 1 1 . .
O O13 0.1543(5) 0.3186(3) 0.0489(3) 0.0439(17) Uani d . 1 1 . .
O O14 0.1559(4) 0.0777(3) 0.0505(3) 0.0276(13) Uani d . 1 1 . .
O O15 0.3775(5) 0.4139(3) -0.1250(3) 0.0352(17) Uani d . 1 1 . .
O O16 0.3930(5) 0.3948(3) 0.0049(3) 0.0386(17) Uani d . 1 1 . .
O O17 0.4195(4) 0.4016(3) 0.1338(3) 0.0261(14) Uani d . 1 1 . .
O O18 0.3621(4) 0.1995(3) -0.1298(3) 0.0251(13) Uani d . 1 1 . .
O O19 0.4019(5) 0.2086(3) -0.0028(3) 0.0335(16) Uani d . 1 1 . .
O O20 0.4199(4) 0.1953(3) 0.1282(3) 0.0284(14) Uani d . 1 1 . .
O O21 0.2030(4) 0.0024(2) -0.0518(3) 0.0234(13) Uani d . 1 1 . .
O O22 0.2098(5) -0.0028(3) 0.1472(3) 0.0300(15) Uani d . 1 1 . .
O O23 0.3426(4) 0.4241(2) 0.2506(3) 0.0337(13) Uani d . 1 1 . .
O O24 0.3383(4) 0.1983(2) 0.2444(3) 0.0272(12) Uani d . 1 1 . .
O O25 -0.0654(3) 0.2825(2) 0.2529(3) 0.0205(11) Uani d . 1 1 . .
O O26 -0.0675(3) 0.1100(2) 0.2525(3) 0.0229(11) Uani d . 1 1 . .
O O27 0.2431(4) 0.3785(3) 0.5514(4) 0.0384(16) Uani d . 1 1 . .
O O28 0.0756(4) 0.3135(2) 0.5534(3) 0.0290(14) Uani d . 1 1 . .
O O29 -0.0111(5) 0.1988(3) 0.5668(3) 0.0351(15) Uani d . 1 1 . .
O O30 0.0690(4) 0.0829(3) 0.5542(3) 0.0319(14) Uani d . 1 1 . .
O O31 0.2558(4) 0.1203(3) 0.5653(3) 0.0256(14) Uani d . 1 1 . .
O O32 0.2455(4) 0.2497(3) 0.5599(3) 0.0299(14) Uani d . 1 1 . .
O O33 0.2209(5) 0.3783(3) 0.3416(3) 0.0304(16) Uani d . 1 1 . .
O O34 0.0548(4) 0.3140(2) 0.3543(3) 0.0251(14) Uani d . 1 1 . .
O O35 -0.0255(5) 0.1961(2) 0.3480(2) 0.0276(15) Uani d . 1 1 . .
O O36 0.0683(5) 0.0834(3) 0.3432(3) 0.0418(18) Uani d . 1 1 . .
O O37 0.2536(5) 0.1221(3) 0.3332(3) 0.0364(17) Uani d . 1 1 . .
O O38 0.2180(4) 0.2487(3) 0.3320(3) 0.0329(15) Uani d . 1 1 . .
O O39 0.1915(5) 0.3053(3) 0.4478(3) 0.0478(17) Uani d . 1 1 . .
O O40 0.1837(5) 0.0850(3) 0.4482(3) 0.0340(15) Uani d . 1 1 . .
O O41 0.3891(4) 0.4188(3) 0.6289(3) 0.0295(15) Uani d . 1 1 . .
O O42 0.4132(5) 0.4144(3) 0.4984(3) 0.0284(14) Uani d . 1 1 . .
O O43 0.4109(4) 0.3952(3) 0.3679(3) 0.0286(15) Uani d . 1 1 . .
O O44 0.3857(4) 0.1891(3) 0.6293(3) 0.0273(14) Uani d . 1 1 . .
O O45 0.3910(5) 0.1861(3) 0.4971(3) 0.0309(15) Uani d . 1 1 . .
O O46 -0.1050(4) 0.2940(3) -0.1317(3) 0.0391(17) Uani d . 1 1 . .
O O47 0.2099(4) -0.0043(2) 0.5437(3) 0.0248(14) Uani d . 1 1 . .
O O48 0.2107(5) -0.0016(3) 0.3524(3) 0.0292(15) Uani d . 1 1 . .

loop_
_atom_site_aniso_label
_atom_site_aniso_U_11
_atom_site_aniso_U_22
_atom_site_aniso_U_33
_atom_site_aniso_U_12
_atom_site_aniso_U_13
_atom_site_aniso_U_23
Si1 0.0211(12) 0.0118(10) 0.0102(10) -0.0002(9) 0.0037(11) -0.0009(9)
Si2 0.0237(13) 0.0126(11) 0.0157(10) -0.0015(10) 0.0021(9) -0.0002(9)
Si3 0.0237(13) 0.0148(10) 0.0122(11) 0.0002(9) 0.0010(10) -0.0017(9)
Si4 0.0208(12) 0.0128(11) 0.0129(12) -0.0008(9) 0.0000(11) -0.0003(9)
Si5 0.0182(13) 0.0120(11) 0.0122(11) -0.0029(10) 0.0022(10) -0.0011(8)
Si6 0.0194(12) 0.0124(10) 0.0136(9) -0.0054(10) 0.0049(10) -0.0003(10)
Si7 0.0224(13) 0.0119(11) 0.0100(11) -0.0016(10) 0.0034(11) -0.0004(9)
Si8 0.0179(12) 0.0154(11) 0.0144(10) -0.0006(10) 0.0014(10) 0.0003(10)
Si9 0.0213(13) 0.0132(11) 0.0079(11) -0.0003(9) 0.0036(10) 0.0023(8)
Si10 0.0218(13) 0.0134(11) 0.0088(11) -0.0013(10) 0.0029(10) -0.0019(9)
Si11 0.0203(13) 0.0128(11) 0.0127(11) 0.0016(10) 0.0022(11) -0.0009(9)
Si12 0.0212(11) 0.0137(10) 0.0108(9) -0.0019(10) 0.0028(9) -0.0001(9)
Si13 0.0206(13) 0.0093(9) 0.0145(10) 0.0010(9) 0.0004(11) 0.0000(9)
Si14 0.0220(12) 0.0117(11) 0.0156(10) -0.0014(10) 0.0037(9) 0.0011(9)
Si15 0.0217(13) 0.0123(10) 0.0132(11) 0.0003(9) 0.0041(10) 0.0002(9)
Si16 0.0163(12) 0.0134(11) 0.0147(12) 0.0014(9) 0.0021(11) -0.0008(9)
Si17 0.0198(13) 0.0083(10) 0.0126(11) -0.0006(9) 0.0026(10) 0.0004(8)
Si18 0.0221(12) 0.0123(10) 0.0127(10) -0.0025(10) 0.0001(10) 0.0010(9)
Si19 0.0237(13) 0.0113(11) 0.0128(12) -0.0010(10) 0.0017(11) 0.0018(9)
Si20 0.0190(12) 0.0144(11) 0.0146(10) -0.0032(10) 0.0033(10) 0.0002(10)
Si21 0.0210(13) 0.0146(11) 0.0120(11) -0.0002(9) 0.0007(10) -0.0011(9)
Si22 0.0220(13) 0.0147(11) 0.0117(11) 0.0013(10) -0.0002(11) 0.0002(9)
Si23 0.0226(13) 0.0099(10) 0.0137(11) 0.0013(10) 0.0006(11) 0.0001(9)
Si24 0.0213(12) 0.0140(10) 0.0106(10) -0.0006(10) 0.0062(9) -0.0013(9)
O1 0.029(3) 0.018(3) 0.042(4) -0.008(3) 0.000(3) 0.006(3)
O2 0.021(3) 0.027(3) 0.027(3) -0.006(3) 0.007(2) 0.005(3)
O3 0.057(4) 0.010(3) 0.054(4) 0.002(3) 0.008(4) -0.006(3)
O4 0.023(3) 0.041(3) 0.022(3) 0.005(3) 0.007(3) 0.007(3)
O5 0.021(3) 0.014(3) 0.036(4) -0.006(2) 0.008(3) 0.003(3)
O6 0.034(4) 0.018(3) 0.058(4) 0.012(3) 0.007(4) -0.006(3)
O7 0.036(4) 0.018(3) 0.055(4) -0.018(3) 0.004(3) -0.004(3)
O8 0.024(3) 0.038(4) 0.035(3) -0.011(3) 0.016(3) -0.011(3)
O9 0.055(4) 0.014(3) 0.020(3) 0.006(3) 0.004(3) -0.002(3)
O10 0.025(4) 0.044(4) 0.028(3) 0.017(3) 0.017(3) 0.013(3)
O11 0.034(4) 0.020(3) 0.047(4) -0.009(3) -0.011(3) -0.011(3)
O12 0.036(4) 0.025(3) 0.046(4) 0.018(3) 0.003(3) 0.002(3)
O13 0.060(5) 0.060(4) 0.012(3) 0.009(3) 0.000(3) -0.007(3)
O14 0.033(3) 0.035(3) 0.015(3) 0.003(3) 0.001(3) -0.003(3)
O15 0.051(4) 0.042(4) 0.013(3) 0.013(3) 0.021(3) -0.002(3)
O16 0.045(4) 0.053(4) 0.018(3) 0.016(3) -0.009(3) 0.004(3)
O17 0.020(3) 0.043(4) 0.016(3) 0.007(3) 0.009(3) -0.006(3)
O18 0.016(3) 0.042(3) 0.018(3) -0.003(3) 0.006(2) -0.001(3)
O19 0.036(4) 0.044(4) 0.020(3) -0.009(3) -0.009(3) -0.005(3)
O20 0.026(3) 0.037(3) 0.022(3) 0.005(3) 0.012(3) 0.007(3)
O21 0.022(3) 0.016(3) 0.032(3) -0.005(2) 0.008(3) -0.005(3)
O22 0.031(4) 0.020(3) 0.039(4) -0.001(3) 0.001(3) 0.007(3)
O23 0.045(3) 0.046(3) 0.011(2) 0.001(3) 0.006(4) 0.000(3)
O24 0.036(3) 0.036(3) 0.010(2) -0.012(3) 0.009(3) -0.004(3)
O25 0.024(3) 0.027(2) 0.010(2) 0.004(2) 0.003(3) 0.005(3)
O26 0.028(3) 0.031(3) 0.010(2) -0.002(2) 0.009(3) -0.002(3)
O27 0.028(4) 0.019(3) 0.068(4) -0.012(3) -0.005(4) -0.005(4)
O28 0.022(3) 0.020(3) 0.045(3) 0.000(3) 0.014(3) -0.006(3)
O29 0.052(4) 0.014(3) 0.039(4) -0.005(3) 0.001(3) 0.005(3)
O30 0.014(3) 0.031(3) 0.051(4) 0.012(3) 0.013(3) 0.005(3)
O31 0.039(4) 0.025(3) 0.013(3) -0.007(3) -0.008(3) 0.004(2)
O32 0.033(3) 0.021(3) 0.036(3) 0.009(3) 0.003(3) 0.008(3)
O33 0.031(4) 0.012(3) 0.048(4) -0.011(3) 0.010(3) 0.004(3)
O34 0.029(3) 0.015(3) 0.032(3) 0.001(3) -0.005(3) -0.006(2)
O35 0.052(4) 0.007(3) 0.024(3) -0.004(3) -0.008(3) -0.001(2)
O36 0.037(4) 0.040(4) 0.049(4) 0.022(3) -0.012(3) -0.007(3)
O37 0.058(5) 0.022(3) 0.029(3) -0.011(3) 0.019(3) 0.001(3)
O38 0.037(4) 0.020(3) 0.042(4) 0.008(3) 0.004(3) -0.008(3)
O39 0.052(4) 0.076(4) 0.015(3) -0.005(4) 0.002(3) -0.003(4)
O40 0.057(4) 0.027(3) 0.018(3) -0.006(3) 0.001(3) 0.002(3)
O41 0.031(4) 0.032(3) 0.025(3) 0.014(3) -0.012(3) -0.004(3)
O42 0.032(4) 0.028(3) 0.025(3) 0.011(3) 0.014(3) -0.004(3)
O43 0.024(3) 0.043(4) 0.018(3) 0.007(3) -0.004(3) 0.004(3)
O44 0.035(3) 0.023(3) 0.024(3) -0.005(3) -0.007(3) 0.000(3)
O45 0.039(4) 0.026(3) 0.028(3) -0.003(3) 0.014(3) 0.008(3)
O46 0.028(4) 0.065(5) 0.024(3) 0.005(3) -0.015(3) 0.008(3)
O47 0.025(4) 0.009(3) 0.040(4) -0.002(2) 0.005(3) 0.009(3)
O48 0.034(4) 0.013(3) 0.040(4) 0.006(3) 0.002(3) -0.002(3)

loop_
_atom_type_symbol
_atom_type_description
_atom_type_scat_dispersion_real
_atom_type_scat_dispersion_imag
_atom_type_scat_source
C C 0.0033 0.0016 'International Tables Vol C Tables 4.2.6.8 and 6.1.1.4'
O O 0.0106 0.0060 'International Tables Vol C Tables 4.2.6.8 and 6.1.1.4'
Si Si 0.0817 0.0704 'International Tables Vol C Tables 4.2.6.8 and 6.1.1.4'

loop_
_geom_angle_atom_site_label_1
_geom_angle_atom_site_label_2
_geom_angle_atom_site_label_3
_geom_angle_site_symmetry_1
_geom_angle_site_symmetry_3
_geom_angle
O202 C200 O201 . . 180.0
C200 O202 O202 . 3_657 135(8)
O15 Si1 O47 . 2 109.9(3)
O15 Si1 O1 . . 108.3(4)
O47 Si1 O1 2 . 108.2(4)
O15 Si1 O16 . . 110.8(4)
O47 Si1 O16 2 . 110.9(3)
O1 Si1 O16 . . 108.7(4)
O1 Si2 O6 . . 111.0(4)
O1 Si2 O13 . . 109.7(4)
O6 Si2 O13 . . 108.9(3)
O1 Si2 O2 . . 107.6(3)
O6 Si2 O2 . . 110.1(3)
O13 Si2 O2 . . 109.5(4)
O3 Si3 O45 . 4_565 109.0(4)
O3 Si3 O46 . . 109.9(4)
O45 Si3 O46 4_565 . 109.4(4)
O3 Si3 O2 . . 110.6(3)
O45 Si3 O2 4_565 . 109.0(3)
O46 Si3 O2 . . 108.9(3)
O4 Si4 O42 . 4_565 109.9(3)
O4 Si4 O43 . 4_565 108.8(3)
O42 Si4 O43 4_565 4_565 110.6(4)
O4 Si4 O3 . . 109.5(3)
O42 Si4 O3 4_565 . 108.2(4)
O43 Si4 O3 4_565 . 109.9(3)
O5 Si5 O14 . . 110.3(3)
O5 Si5 O21 . . 107.0(3)
O14 Si5 O21 . . 110.3(3)
O5 Si5 O4 . . 109.9(4)
O14 Si5 O4 . . 108.6(3)
O21 Si5 O4 . . 110.7(3)
O19 Si6 O6 . . 109.4(4)
O19 Si6 O18 . . 108.4(4)
O6 Si6 O18 . . 110.2(4)
O19 Si6 O5 . . 110.6(3)
O6 Si6 O5 . . 109.7(4)
O18 Si6 O5 . . 108.6(3)
O7 Si7 O17 . . 110.2(4)
O7 Si7 O23 . . 110.2(3)
O17 Si7 O23 . . 107.7(3)
O7 Si7 O48 . 2 107.7(4)
O17 Si7 O48 . 2 110.4(3)
O23 Si7 O48 . 2 110.7(3)
O12 Si8 O13 . . 108.5(3)
O12 Si8 O7 . . 110.8(4)
O13 Si8 O7 . . 109.5(4)
O12 Si8 O8 . . 111.6(4)
O13 Si8 O8 . . 109.1(4)
O7 Si8 O8 . . 107.3(3)
O8 Si9 O44 . 4_565 109.5(4)
O8 Si9 O25 . . 107.3(3)
O44 Si9 O25 4_565 . 109.6(3)
O8 Si9 O9 . . 109.3(4)
O44 Si9 O9 4_565 . 110.2(3)
O25 Si9 O9 . . 110.8(3)
O41 Si10 O10 4_565 . 111.3(4)
O41 Si10 O9 4_565 . 109.5(3)
O10 Si10 O9 . . 109.1(3)
O41 Si10 O26 4_565 . 108.4(3)
O10 Si10 O26 . . 108.1(3)
O9 Si10 O26 . . 110.5(3)
O22 Si11 O10 . . 109.7(3)
O22 Si11 O11 . . 108.6(4)
O10 Si11 O11 . . 110.5(4)
O22 Si11 O14 . . 109.9(3)
O10 Si11 O14 . . 107.9(4)
O11 Si11 O14 . . 110.2(3)
O11 Si12 O20 . . 110.0(3)
O11 Si12 O24 . . 110.9(3)
O20 Si12 O24 . . 106.5(3)
O11 Si12 O12 . . 109.3(4)
O20 Si12 O12 . . 108.1(3)
O24 Si12 O12 . . 112.0(3)
O27 Si13 O21 . 2 109.8(4)
O27 Si13 O42 . . 110.4(4)
O21 Si13 O42 2 . 108.5(3)
O27 Si13 O41 . . 110.1(4)
O21 Si13 O41 2 . 108.1(3)
O42 Si13 O41 . . 109.8(4)
O39 Si14 O28 . . 110.6(3)
O39 Si14 O27 . . 110.9(4)
O28 Si14 O27 . . 108.5(3)
O39 Si14 O32 . . 108.9(4)
O28 Si14 O32 . . 109.4(3)
O27 Si14 O32 . . 108.5(4)
O28 Si15 O20 . 4_566 107.6(3)
O28 Si15 O19 . 4_566 110.5(4)
O20 Si15 O19 4_566 4_566 111.5(4)
O28 Si15 O29 . . 108.7(3)
O20 Si15 O29 4_566 . 110.2(3)
O19 Si15 O29 4_566 . 108.4(3)
O16 Si16 O29 4_566 . 110.5(3)
O16 Si16 O30 4_566 . 110.1(4)
O29 Si16 O30 . . 109.4(3)
O16 Si16 O17 4_566 4_566 109.6(4)
O29 Si16 O17 . 4_566 109.4(3)
O30 Si16 O17 . 4_566 107.8(4)
O40 Si17 O30 . . 109.5(3)
O40 Si17 O47 . . 111.2(3)
O30 Si17 O47 . . 107.8(3)
O40 Si17 O31 . . 109.5(3)
O30 Si17 O31 . . 109.5(4)
O47 Si17 O31 . . 109.4(4)
O31 Si18 O32 . . 109.8(4)
O31 Si18 O44 . . 106.5(3)
O32 Si18 O44 . . 110.1(3)
O31 Si18 O45 . . 109.8(3)
O32 Si18 O45 . . 110.6(3)
O44 Si18 O45 . . 109.8(4)
O23 Si19 O33 . . 110.5(3)
O23 Si19 O22 . 2 110.2(3)
O33 Si19 O22 . 2 107.9(4)
O23 Si19 O43 . . 107.8(3)
O33 Si19 O43 . . 110.1(4)
O22 Si19 O43 2 . 110.4(4)
O33 Si20 O34 . . 109.1(3)
O33 Si20 O39 . . 109.8(4)
O34 Si20 O39 . . 110.3(3)
O33 Si20 O38 . . 110.5(4)
O34 Si20 O38 . . 108.5(3)
O39 Si20 O38 . . 108.6(4)
O18 Si21 O25 4_566 . 106.9(3)
O18 Si21 O35 4_566 . 110.3(3)
O25 Si21 O35 . . 110.0(3)
O18 Si21 O34 4_566 . 109.5(3)
O25 Si21 O34 . . 111.9(3)
O35 Si21 O34 . . 108.2(3)
O26 Si22 O36 . . 109.7(3)
O26 Si22 O15 . 4_566 108.3(3)
O36 Si22 O15 . 4_566 110.4(4)
O26 Si22 O35 . . 110.7(3)
O36 Si22 O35 . . 108.1(4)
O15 Si22 O35 4_566 . 109.8(3)
O36 Si23 O48 . . 108.9(4)
O36 Si23 O40 . . 110.5(4)
O48 Si23 O40 . . 110.6(3)
O36 Si23 O37 . . 110.3(4)
O48 Si23 O37 . . 108.4(4)
O40 Si23 O37 . . 108.1(3)
O24 Si24 O37 . . 109.8(3)
O24 Si24 O46 . 4_666 108.4(4)
O37 Si24 O46 . 4_666 111.1(4)
O24 Si24 O38 . . 108.3(3)
O37 Si24 O38 . . 108.9(4)
O46 Si24 O38 4_666 . 110.3(4)
Si2 O1 Si1 . . 146.9(4)
Si3 O2 Si2 . . 145.4(4)
Si3 O3 Si4 . . 160.8(5)
Si4 O4 Si5 . . 147.1(4)
Si5 O5 Si6 . . 147.5(4)
Si2 O6 Si6 . . 163.8(4)
Si8 O7 Si7 . . 157.6(5)
Si9 O8 Si8 . . 151.6(4)
Si10 O9 Si9 . . 151.6(4)
Si10 O10 Si11 . . 155.5(4)
Si12 O11 Si11 . . 155.7(5)
Si8 O12 Si12 . . 167.5(4)
Si8 O13 Si2 . . 160.5(5)
Si5 O14 Si11 . . 158.7(4)
Si1 O15 Si22 . 4_665 150.0(4)
Si16 O16 Si1 4_665 . 173.1(5)
Si7 O17 Si16 . 4_665 145.9(4)
Si21 O18 Si6 4_665 . 141.6(4)
Si6 O19 Si15 . 4_665 168.3(5)
Si15 O20 Si12 4_665 . 142.4(4)
Si13 O21 Si5 2_545 . 146.2(4)
Si11 O22 Si19 . 2_545 151.2(5)
Si19 O23 Si7 . . 156.2(4)
Si24 O24 Si12 . . 149.1(4)
Si21 O25 Si9 . . 151.3(3)
Si22 O26 Si10 . . 145.8(3)
Si13 O27 Si14 . . 154.3(5)
Si15 O28 Si14 . . 149.2(4)
Si16 O29 Si15 . . 159.7(4)
Si16 O30 Si17 . . 156.3(4)
Si18 O31 Si17 . . 147.1(4)
Si18 O32 Si14 . . 156.9(4)
Si20 O33 Si19 . . 151.2(5)
Si20 O34 Si21 . . 147.0(4)
Si22 O35 Si21 . . 151.0(4)
Si23 O36 Si22 . . 160.1(5)
Si24 O37 Si23 . . 153.6(4)
Si24 O38 Si20 . . 154.0(4)
Si14 O39 Si20 . . 165.2(5)
Si23 O40 Si17 . . 159.8(4)
Si10 O41 Si13 4_666 . 150.0(4)
Si13 O42 Si4 . 4_666 157.7(4)
Si4 O43 Si19 4_666 . 150.0(4)
Si9 O44 Si18 4_666 . 149.5(4)
Si3 O45 Si18 4_666 . 153.4(4)
Si3 O46 Si24 . 4_565 156.1(5)
Si1 O47 Si17 2_545 . 149.5(4)
Si23 O48 Si7 . 2_545 148.5(5)

loop_
_geom_bond_atom_site_label_1
_geom_bond_atom_site_label_2
_geom_bond_site_symmetry_2
_geom_bond_distance
C200 O202 . 1.1602
C200 O201 . 1.1602
O202 O202 3_657 1.38(9)
Si1 O15 . 1.566(7)
Si1 O47 2 1.584(7)
Si1 O1 . 1.600(6)
Si1 O16 . 1.612(7)
Si2 O1 . 1.567(6)
Si2 O6 . 1.570(7)
Si2 O13 . 1.592(6)
Si2 O2 . 1.599(6)
Si3 O3 . 1.582(5)
Si3 O45 4_565 1.580(6)
Si3 O46 . 1.585(7)
Si3 O2 . 1.597(6)
Si4 O4 . 1.582(6)
Si4 O42 4_565 1.588(6)
Si4 O43 4_565 1.599(6)
Si4 O3 . 1.598(7)
Si5 O5 . 1.589(6)
Si5 O14 . 1.585(8)
Si5 O21 . 1.594(5)
Si5 O4 . 1.629(6)
Si6 O19 . 1.587(7)
Si6 O6 . 1.594(6)
Si6 O18 . 1.596(7)
Si6 O5 . 1.604(5)
Si7 O7 . 1.588(7)
Si7 O17 . 1.597(6)
Si7 O23 . 1.594(8)
Si7 O48 2 1.598(7)
Si8 O12 . 1.580(6)
Si8 O13 . 1.580(7)
Si8 O7 . 1.595(7)
Si8 O8 . 1.614(6)
Si9 O8 . 1.568(6)
Si9 O44 4_565 1.594(6)
Si9 O25 . 1.590(7)
Si9 O9 . 1.599(7)
Si10 O41 4_565 1.592(6)
Si10 O10 . 1.594(6)
Si10 O9 . 1.587(7)
Si10 O26 . 1.604(6)
Si11 O22 . 1.586(7)
Si11 O10 . 1.590(6)
Si11 O11 . 1.597(7)
Si11 O14 . 1.602(6)
Si12 O11 . 1.573(7)
Si12 O20 . 1.597(6)
Si12 O24 . 1.591(7)
Si12 O12 . 1.599(6)
Si13 O27 . 1.584(6)
Si13 O21 2 1.585(7)
Si13 O42 . 1.587(7)
Si13 O41 . 1.606(6)
Si14 O39 . 1.588(6)
Si14 O28 . 1.598(6)
Si14 O27 . 1.592(7)
Si14 O32 . 1.597(6)
Si15 O28 . 1.590(6)
Si15 O20 4_566 1.585(7)
Si15 O19 4_566 1.586(7)
Si15 O29 . 1.602(7)
Si16 O16 4_566 1.567(7)
Si16 O29 . 1.573(7)
Si16 O30 . 1.583(6)
Si16 O17 4_566 1.599(6)
Si17 O40 . 1.597(6)
Si17 O30 . 1.599(6)
Si17 O47 . 1.593(7)
Si17 O31 . 1.609(6)
Si18 O31 . 1.590(6)
Si18 O32 . 1.595(6)
Si18 O44 . 1.604(6)
Si18 O45 . 1.606(7)
Si19 O23 . 1.573(8)
Si19 O33 . 1.589(7)
Si19 O22 2 1.592(7)
Si19 O43 . 1.603(6)
Si20 O33 . 1.579(7)
Si20 O34 . 1.588(6)
Si20 O39 . 1.591(8)
Si20 O38 . 1.593(6)
Si21 O18 4_566 1.586(6)
Si21 O25 . 1.588(7)
Si21 O35 . 1.608(5)
Si21 O34 . 1.611(6)
Si22 O26 . 1.589(8)
Si22 O36 . 1.603(7)
Si22 O15 4_566 1.595(6)
Si22 O35 . 1.598(7)
Si23 O36 . 1.572(7)
Si23 O48 . 1.577(7)
Si23 O40 . 1.582(8)
Si23 O37 . 1.596(7)
Si24 O24 . 1.588(6)
Si24 O37 . 1.584(7)
Si24 O46 4_666 1.597(6)
Si24 O38 . 1.596(6)
O15 Si22 4_665 1.595(6)
O16 Si16 4_665 1.567(7)
O17 Si16 4_665 1.593(7)
O18 Si21 4_665 1.586(6)
O19 Si15 4_665 1.586(7)
O20 Si15 4_665 1.585(7)
O21 Si13 2_545 1.585(7)
O22 Si19 2_545 1.592(7)
O41 Si10 4_666 1.592(6)
O42 Si4 4_666 1.588(6)
O43 Si4 4_666 1.599(6)
O44 Si9 4_666 1.594(6)
O45 Si3 4_666 1.581(6)
O46 Si24 4_565 1.597(6)
O47 Si1 2_545 1.584(7)
O48 Si7 2_545 1.598(7)
